data_7713537
loop_
_publ_author_name
'Villaman, David'
'Vega, Andres'
'Santa Mar\'ia de la Parra, Luc\'ia'
'Leon, Ignacio'
'Levin, Pedro'
'Toro, Patricia M.'

_publ_section_title
;
 Anticancer activity of Ni(II) and Zn(II) complexes based on new
 unsymmetrical salophen-type ligands: Synthesis, characterization and
 single-crystal X-ray diffraction
;
_journal_name_full 'Dalton Transactions'
_journal_paper_doi 10.1039/D3DT00800B
_journal_year 2023
_chemical_formula_moiety 'C21 H22 N2 O5'
_chemical_formula_sum 'C21 H22 N2 O5'
_chemical_formula_weight 382.40
_space_group_crystal_system orthorhombic
_space_group_IT_number 61
_space_group_name_Hall '-P 2ac 2ab'
_space_group_name_H-M_alt 'P b c a'
_atom_sites_solution_hydrogens geom
_atom_sites_solution_primary dual
_audit_creation_date 2022-08-09
_audit_creation_method
;
Olex2 1.3
(compiled 2020.11.12 svn.r5f609507 for OlexSys, GUI svn.r6408)
;
_audit_update_record
;
2023-07-01 deposited with the CCDC.	2023-07-10 downloaded from the CCDC.
;
_cell_angle_alpha 90
_cell_angle_beta 90
_cell_angle_gamma 90
_cell_formula_units_Z 16
_cell_length_a 22.8904(11)
_cell_length_b 14.1561(6)
_cell_length_c 24.2635(13)
_cell_measurement_reflns_used 9952
_cell_measurement_temperature 296.15
_cell_measurement_theta_max 24.55
_cell_measurement_theta_min 2.38
_cell_volume 7862.3(7)
_computing_cell_refinement 'SAINT V8.40B (?, 2016)'
_computing_data_collection 'Bruker APEX4 (Bruker, 2021)'
_computing_data_reduction 'SAINT V8.40B (?, 2016)'
_computing_molecular_graphics 'Olex2 1.3 (Dolomanov et al., 2009)'
_computing_publication_material 'Olex2 1.3 (Dolomanov et al., 2009)'
_computing_structure_refinement 'XL  (Sheldrick, 2008)'
_computing_structure_solution 'SHELXT 2018/2 (Sheldrick, 2018)'
_diffrn_ambient_temperature 296.15
_diffrn_measured_fraction_theta_full 0.999
_diffrn_measured_fraction_theta_max 0.997
_diffrn_measurement_device_type 'Bruker APEX-II CCD'
_diffrn_measurement_method '\f and \w scans'
_diffrn_radiation_type MoK\a
_diffrn_radiation_wavelength 0.71073
_diffrn_reflns_av_R_equivalents 0.0565
_diffrn_reflns_av_unetI/netI 0.0520
_diffrn_reflns_Laue_measured_fraction_full 0.999
_diffrn_reflns_Laue_measured_fraction_max 0.997
_diffrn_reflns_limit_h_max 26
_diffrn_reflns_limit_h_min -30
_diffrn_reflns_limit_k_max 15
_diffrn_reflns_limit_k_min -18
_diffrn_reflns_limit_l_max 32
_diffrn_reflns_limit_l_min -28
_diffrn_reflns_number 51082
_diffrn_reflns_point_group_measured_fraction_full 0.999
_diffrn_reflns_point_group_measured_fraction_max 0.997
_diffrn_reflns_theta_full 25.242
_diffrn_reflns_theta_max 28.338
_diffrn_reflns_theta_min 2.288
_diffrn_source_current 1.4
_diffrn_source_power 0.07
_diffrn_source_voltage 50.0
_diffrn_standards_number 0
_exptl_absorpt_coefficient_mu 0.093
_exptl_absorpt_correction_T_max 0.7457
_exptl_absorpt_correction_T_min 0.6070
_exptl_absorpt_correction_type multi-scan
_exptl_absorpt_process_details
;
SADABS-2016/2 (Bruker,2016/2) was used for absorption correction.
wR2(int) was 0.1348 before and 0.0641 after correction.
The Ratio of minimum to maximum transmission is 0.8140.
The \l/2 correction factor is Not present.
;
_exptl_crystal_colour yellow
_exptl_crystal_colour_primary yellow
_exptl_crystal_density_diffrn 1.292
_exptl_crystal_description block
_exptl_crystal_F_000 3232
_exptl_crystal_size_max 0.24
_exptl_crystal_size_mid 0.21
_exptl_crystal_size_min 0.19
_refine_diff_density_max 0.214
_refine_diff_density_min -0.203
_refine_diff_density_rms 0.034
_refine_ls_extinction_method none
_refine_ls_goodness_of_fit_ref 1.002
_refine_ls_hydrogen_treatment constr
_refine_ls_matrix_type full
_refine_ls_number_parameters 524
_refine_ls_number_reflns 9795
_refine_ls_number_restraints 7
_refine_ls_restrained_S_all 1.003
_refine_ls_R_factor_all 0.1167
_refine_ls_R_factor_gt 0.0579
_refine_ls_shift/su_max 0.000
_refine_ls_shift/su_mean 0.000
_refine_ls_structure_factor_coef Fsqd
_refine_ls_weighting_details 'w=1/[\s^2^(Fo^2^)+(0.0676P)^2^+2.3023P] where P=(Fo^2^+2Fc^2^)/3'
_refine_ls_weighting_scheme calc
_refine_ls_wR_factor_gt 0.1484
_refine_ls_wR_factor_ref 0.1875
_reflns_Friedel_coverage 0.000
_reflns_number_gt 5111
_reflns_number_total 9795
_reflns_threshold_expression 'I > 2\s(I)'
_cod_data_source_file d3dt00800b2.cif
_cod_data_source_block dv4
_cod_database_code 7713537
_shelx_shelxl_version_number 2016/6
_shelx_space_group_comment
;
The symmetry employed for this shelxl refinement is uniquely defined
by the following loop, which should always be used as a source of
symmetry information in preference to the above space-group names.
They are only intended as comments.
;
_shelx_estimated_absorpt_t_max 0.983
_shelx_estimated_absorpt_t_min 0.978
_olex2_refinement_description
;
1. Fixed Uiso
 At 1.2 times of:
  All C(H) groups, All C(H,H) groups, All C(H,H,H,H) groups, All N(H) groups
 At 1.5 times of:
  All C(H,H,H) groups, All O(H) groups
2. Restrained distances
 C19A-C20 \\sim C19A-C20A
 with sigma of 0.02
3. Rigid body (RIGU) restrains
 C19A, C20
 with sigma for 1-2 distances of 0.004 and sigma for 1-3 distances of 0.004
 C19A, C20A
 with sigma for 1-2 distances of 0.004 and sigma for 1-3 distances of 0.004
4. Others
 Sof(H19C)=Sof(H19D)=Sof(C20A)=Sof(H20D)=Sof(H20E)=Sof(H20F)=1-FVAR(1)
 Sof(H19A)=Sof(H19B)=Sof(C20)=Sof(H20A)=Sof(H20B)=Sof(H20C)=FVAR(1)
5.a Secondary CH2 refined with riding coordinates:
 C19A(H19A,H19B), C19A(H19C,H19D), C19B(H19E,H19F)
5.b Aromatic/amide H refined with riding coordinates:
 N2A(H2A), C2A(H2AA), C3A(H3A), C5A(H5A), C7A(H7A), C9A(H9A), C10A(H10A),
 C11A(H11A), C12A(H12A), C14A(H14A), N2B(H2B), C2B(H2BA), C3B(H3B), C5B(H5B),
 C7B(H7B), C9B(H9B), C10B(H10B), C11B(H11B), C12B(H12B), C14B(H14B)
5.c Idealised Me refined as rotating group:
 C17A(H17A,H17B,H17C), C21A(H21A,H21B,H21C), C20(H20A,H20B,H20C), C20A(H20D,
 H20E,H20F), C17B(H17D,H17E,H17F), C20B(H20G,H20H,H20I), C21B(H21D,H21E,H21F)
5.d Idealised tetrahedral OH refined as rotating group:
 O1A(H1A), O1B(H1B)
;
_olex2_submission_special_instructions 'No special instructions were received'

loop_
_space_group_symop_operation_xyz
'x, y, z'
'-x+1/2, -y, z+1/2'
'-x, y+1/2, -z+1/2'
'x+1/2, -y+1/2, -z'
'-x, -y, -z'
'x-1/2, y, -z-1/2'
'x, -y-1/2, z-1/2'
'-x-1/2, y-1/2, z'

loop_
_atom_site_label
_atom_site_type_symbol
_atom_site_fract_x
_atom_site_fract_y
_atom_site_fract_z
_atom_site_U_iso_or_equiv
_atom_site_adp_type
_atom_site_occupancy
_atom_site_site_symmetry_order
_atom_site_calc_flag
_atom_site_refinement_flags_posn
_atom_site_refinement_flags_adp
_atom_site_refinement_flags_occupancy
_atom_site_disorder_assembly
_atom_site_disorder_group
O1A O 0.57973(9) 0.51876(13) 0.39680(8) 0.0949(6) Uani 1 1 d . . . . .
H1A H 0.582844 0.534431 0.364402 0.142 Uiso 1 1 calc R U . . .
O2A O 0.70673(8) 0.58708(14) 0.32929(8) 0.0897(5) Uani 1 1 d . . . . .
O3A O 0.85048(8) 0.63754(17) 0.22792(12) 0.1255(8) Uani 1 1 d . . . . .
O4A O 0.79053(8) 0.63083(16) 0.15716(10) 0.1053(7) Uani 1 1 d . . . . .
O5A O 0.45910(10) 0.78174(15) 0.51869(7) 0.1057(6) Uani 1 1 d . . . . .
N1A N 0.54635(7) 0.61125(12) 0.30584(7) 0.0580(4) Uani 1 1 d . . . . .
N2A N 0.64355(7) 0.61521(12) 0.24110(7) 0.0592(4) Uani 1 1 d . . . . .
H2A H 0.643293 0.602536 0.275767 0.071 Uiso 1 1 calc R U . . .
C1A C 0.54827(10) 0.58493(17) 0.42448(10) 0.0696(6) Uani 1 1 d . . . . .
C2A C 0.54797(12) 0.5823(2) 0.48149(11) 0.0870(8) Uani 1 1 d . . . . .
H2AA H 0.568525 0.535219 0.499860 0.104 Uiso 1 1 calc R U . . .
C3A C 0.51788(12) 0.6481(2) 0.51091(11) 0.0890(8) Uani 1 1 d . . . . .
H3A H 0.518238 0.645461 0.549210 0.107 Uiso 1 1 calc R U . . .
C4A C 0.48680(11) 0.71870(18) 0.48476(10) 0.0748(6) Uani 1 1 d . . . . .
C5A C 0.48560(9) 0.72183(16) 0.42845(9) 0.0654(5) Uani 1 1 d . . . . .
H5A H 0.464201 0.768629 0.410664 0.078 Uiso 1 1 calc R U . . .
C6A C 0.51658(8) 0.65459(15) 0.39724(9) 0.0584(5) Uani 1 1 d . . . . .
C7A C 0.51461(9) 0.66168(15) 0.33807(9) 0.0591(5) Uani 1 1 d . . . . .
H7A H 0.489015 0.705035 0.322382 0.071 Uiso 1 1 calc R U . . .
C8A C 0.53892(8) 0.62225(13) 0.24810(8) 0.0539(5) Uani 1 1 d . . . . .
C9A C 0.48426(9) 0.62923(16) 0.22355(10) 0.0662(6) Uani 1 1 d . . . . .
H9A H 0.450793 0.627476 0.245256 0.079 Uiso 1 1 calc R U . . .
C10A C 0.47935(10) 0.63873(18) 0.16727(10) 0.0770(7) Uani 1 1 d . . . . .
H10A H 0.442692 0.644370 0.151062 0.092 Uiso 1 1 calc R U . . .
C11A C 0.52866(11) 0.63984(19) 0.13517(10) 0.0811(7) Uani 1 1 d . . . . .
H11A H 0.525207 0.646541 0.097176 0.097 Uiso 1 1 calc R U . . .
C12A C 0.58288(10) 0.63120(18) 0.15839(9) 0.0729(6) Uani 1 1 d . . . . .
H12A H 0.615899 0.630945 0.136057 0.088 Uiso 1 1 calc R U . . .
C13A C 0.58885(8) 0.62281(14) 0.21513(8) 0.0555(5) Uani 1 1 d . . . . .
C14A C 0.69555(9) 0.62557(15) 0.21768(10) 0.0632(5) Uani 1 1 d . . . . .
H14A H 0.696209 0.640657 0.180383 0.076 Uiso 1 1 calc R U . . .
C15A C 0.74871(9) 0.61590(15) 0.24389(11) 0.0685(6) Uani 1 1 d . . . . .
C16A C 0.75198(11) 0.59323(17) 0.30132(12) 0.0775(7) Uani 1 1 d . . . . .
C17A C 0.80915(12) 0.5751(3) 0.33018(14) 0.1147(11) Uani 1 1 d . . . . .
H17A H 0.833038 0.534660 0.307790 0.172 Uiso 1 1 calc R U . . .
H17B H 0.801859 0.545093 0.364993 0.172 Uiso 1 1 calc R U . . .
H17C H 0.829000 0.633944 0.336155 0.172 Uiso 1 1 calc R U . . .
C18A C 0.80151(11) 0.62910(18) 0.21052(15) 0.0857(8) Uani 1 1 d . . . . .
C19A C 0.84171(15) 0.6395(3) 0.12149(18) 0.1271(13) Uani 1 1 d D . . . .
H19A H 0.866008 0.691949 0.133218 0.152 Uiso 0.48(4) 1 calc R U P A 1
H19B H 0.864811 0.582123 0.122565 0.152 Uiso 0.48(4) 1 calc R U P A 1
H19C H 0.854394 0.704837 0.119661 0.152 Uiso 0.52(4) 1 calc R U P A 2
H19D H 0.873637 0.601584 0.135656 0.152 Uiso 0.52(4) 1 calc R U P A 2
C21A C 0.43150(18) 0.8600(2) 0.49361(14) 0.1241(12) Uani 1 1 d . . . . .
H21A H 0.459322 0.893592 0.471400 0.186 Uiso 1 1 calc R U . . .
H21B H 0.416477 0.901357 0.521601 0.186 Uiso 1 1 calc R U . . .
H21C H 0.399972 0.838343 0.470804 0.186 Uiso 1 1 calc R U . . .
C20 C 0.8197(10) 0.656(3) 0.0672(7) 0.177(11) Uani 0.48(4) 1 d D . P A 1
H20A H 0.792687 0.606422 0.057729 0.266 Uiso 0.48(4) 1 calc R U P A 1
H20B H 0.851556 0.655684 0.041477 0.266 Uiso 0.48(4) 1 calc R U P A 1
H20C H 0.800172 0.715573 0.066047 0.266 Uiso 0.48(4) 1 calc R U P A 1
C20A C 0.8247(8) 0.607(2) 0.0679(5) 0.161(8) Uani 0.52(4) 1 d D . P A 2
H20D H 0.816294 0.540453 0.069540 0.242 Uiso 0.52(4) 1 calc R U P A 2
H20E H 0.855844 0.617836 0.042263 0.242 Uiso 0.52(4) 1 calc R U P A 2
H20F H 0.790418 0.640372 0.056116 0.242 Uiso 0.52(4) 1 calc R U P A 2
O1B O 0.57587(10) 0.94871(15) 0.41507(8) 0.1045(6) Uani 1 1 d . . . . .
H1B H 0.569773 0.938177 0.382342 0.157 Uiso 1 1 calc R U . . .
O2B O 0.43559(8) 0.89320(14) 0.34658(8) 0.0890(5) Uani 1 1 d . . . . .
O3B O 0.29052(8) 0.86396(17) 0.24381(11) 0.1242(8) Uani 1 1 d . . . . .
O4B O 0.35203(7) 0.85119(15) 0.17411(9) 0.0966(6) Uani 1 1 d . . . . .
O5B O 0.70753(12) 0.67005(19) 0.51303(9) 0.1215(8) Uani 1 1 d . . . . .
N1B N 0.59807(7) 0.86866(13) 0.31736(8) 0.0626(4) Uani 1 1 d . . . . .
N2B N 0.49767(7) 0.88404(11) 0.25619(8) 0.0603(4) Uani 1 1 d . . . . .
H2B H 0.498801 0.892335 0.291284 0.072 Uiso 1 1 calc R U . . .
C1B C 0.60985(12) 0.87917(19) 0.43629(11) 0.0795(7) Uani 1 1 d . . . . .
C2B C 0.61858(15) 0.8768(2) 0.49294(13) 0.1054(10) Uani 1 1 d . . . . .
H2BA H 0.602088 0.923163 0.515178 0.127 Uiso 1 1 calc R U . . .
C3B C 0.65130(16) 0.8065(3) 0.51606(12) 0.1075(10) Uani 1 1 d . . . . .
H3B H 0.656676 0.805700 0.554045 0.129 Uiso 1 1 calc R U . . .
C4B C 0.67638(12) 0.7373(2) 0.48452(11) 0.0860(7) Uani 1 1 d . . . . .
C5B C 0.66929(10) 0.73958(18) 0.42870(10) 0.0721(6) Uani 1 1 d . . . . .
H5B H 0.686760 0.693352 0.407010 0.086 Uiso 1 1 calc R U . . .
C6B C 0.63593(9) 0.81086(16) 0.40361(9) 0.0638(5) Uani 1 1 d . . . . .
C7B C 0.63133(9) 0.81163(16) 0.34422(9) 0.0632(5) Uani 1 1 d . . . . .
H7B H 0.653617 0.768562 0.324323 0.076 Uiso 1 1 calc R U . . .
C8B C 0.60235(8) 0.87103(14) 0.25901(9) 0.0586(5) Uani 1 1 d . . . . .
C9B C 0.65553(9) 0.86655(17) 0.23194(10) 0.0707(6) Uani 1 1 d . . . . .
H9B H 0.689728 0.859260 0.252182 0.085 Uiso 1 1 calc R U . . .
C10B C 0.65833(11) 0.87278(19) 0.17514(11) 0.0808(7) Uani 1 1 d . . . . .
H10B H 0.694164 0.868645 0.157239 0.097 Uiso 1 1 calc R U . . .
C11B C 0.60801(11) 0.88508(19) 0.14533(11) 0.0813(7) Uani 1 1 d . . . . .
H11B H 0.609855 0.889437 0.107122 0.098 Uiso 1 1 calc R U . . .
C12B C 0.55512(10) 0.89098(17) 0.17136(10) 0.0727(6) Uani 1 1 d . . . . .
H12B H 0.521387 0.900567 0.150736 0.087 Uiso 1 1 calc R U . . .
C13B C 0.55132(8) 0.88282(14) 0.22820(9) 0.0581(5) Uani 1 1 d . . . . .
C14B C 0.44530(9) 0.87356(14) 0.23341(10) 0.0619(5) Uani 1 1 d . . . . .
H14B H 0.444239 0.863406 0.195553 0.074 Uiso 1 1 calc R U . . .
C15B C 0.39248(9) 0.87629(15) 0.26040(11) 0.0671(6) Uani 1 1 d . . . . .
C16B C 0.38987(11) 0.88976(17) 0.31918(12) 0.0770(7) Uani 1 1 d . . . . .
C17B C 0.33259(12) 0.9015(2) 0.34922(14) 0.1086(10) Uani 1 1 d . . . . .
H17D H 0.311155 0.843262 0.347912 0.163 Uiso 1 1 calc R U . . .
H17E H 0.310154 0.950552 0.331933 0.163 Uiso 1 1 calc R U . . .
H17F H 0.340020 0.918188 0.386925 0.163 Uiso 1 1 calc R U . . .
C18B C 0.33967(10) 0.86380(18) 0.22713(13) 0.0801(7) Uani 1 1 d . . . . .
C19B C 0.30255(13) 0.8437(3) 0.13696(16) 0.1151(12) Uani 1 1 d . . . . .
H19E H 0.279788 0.901466 0.137542 0.138 Uiso 1 1 calc R U . . .
H19F H 0.277497 0.791642 0.147825 0.138 Uiso 1 1 calc R U . . .
C20B C 0.32650(18) 0.8272(3) 0.08167(17) 0.1543(17) Uani 1 1 d . . . . .
H20G H 0.348802 0.769724 0.081672 0.231 Uiso 1 1 calc R U . . .
H20H H 0.351300 0.879016 0.071523 0.231 Uiso 1 1 calc R U . . .
H20I H 0.295075 0.821940 0.055646 0.231 Uiso 1 1 calc R U . . .
C21B C 0.73395(19) 0.5982(3) 0.48190(16) 0.1342(14) Uani 1 1 d . . . . .
H21D H 0.754731 0.556291 0.506030 0.201 Uiso 1 1 calc R U . . .
H21E H 0.760739 0.625750 0.456029 0.201 Uiso 1 1 calc R U . . .
H21F H 0.704467 0.563565 0.462350 0.201 Uiso 1 1 calc R U . . .

loop_
_atom_site_aniso_label
_atom_site_aniso_U_11
_atom_site_aniso_U_22
_atom_site_aniso_U_33
_atom_site_aniso_U_23
_atom_site_aniso_U_13
_atom_site_aniso_U_12
O1A 0.0998(13) 0.0892(12) 0.0958(13) 0.0164(10) 0.0067(11) 0.0314(11)
O2A 0.0735(11) 0.1115(14) 0.0841(12) -0.0091(10) -0.0108(9) 0.0189(10)
O3A 0.0492(10) 0.1384(19) 0.189(2) -0.0253(16) 0.0002(12) -0.0071(11)
O4A 0.0640(11) 0.1301(17) 0.1218(18) -0.0185(13) 0.0270(11) -0.0179(11)
O5A 0.1370(17) 0.1171(16) 0.0629(11) -0.0200(10) -0.0062(11) 0.0209(14)
N1A 0.0488(9) 0.0621(10) 0.0633(10) 0.0003(8) 0.0032(7) -0.0013(8)
N2A 0.0445(9) 0.0685(11) 0.0647(10) -0.0021(8) 0.0007(7) 0.0005(8)
C1A 0.0651(13) 0.0717(14) 0.0720(15) 0.0097(11) -0.0002(11) -0.0012(11)
C2A 0.0920(19) 0.0941(19) 0.0750(17) 0.0215(14) -0.0107(14) 0.0092(15)
C3A 0.100(2) 0.110(2) 0.0575(14) 0.0101(14) -0.0127(13) -0.0007(17)
C4A 0.0788(15) 0.0854(17) 0.0602(13) -0.0081(12) -0.0081(11) -0.0020(13)
C5A 0.0658(13) 0.0699(14) 0.0604(13) 0.0000(10) -0.0095(10) -0.0006(11)
C6A 0.0523(11) 0.0618(12) 0.0613(12) 0.0026(10) -0.0019(9) -0.0056(10)
C7A 0.0528(11) 0.0600(12) 0.0644(13) 0.0040(10) 0.0000(9) -0.0025(9)
C8A 0.0485(10) 0.0521(11) 0.0611(12) -0.0016(9) 0.0000(9) -0.0007(9)
C9A 0.0470(11) 0.0763(14) 0.0752(15) -0.0026(11) 0.0015(10) -0.0019(10)
C10A 0.0593(13) 0.0956(18) 0.0763(16) -0.0011(13) -0.0160(11) 0.0044(12)
C11A 0.0779(16) 0.1035(19) 0.0620(14) 0.0032(13) -0.0070(12) 0.0036(14)
C12A 0.0589(13) 0.0971(18) 0.0627(13) 0.0046(12) 0.0043(10) 0.0005(12)
C13A 0.0470(10) 0.0576(11) 0.0619(12) -0.0008(9) 0.0000(8) -0.0009(9)
C14A 0.0532(12) 0.0585(12) 0.0779(14) -0.0074(10) 0.0080(10) -0.0027(9)
C15A 0.0443(11) 0.0625(13) 0.0988(18) -0.0187(12) 0.0002(11) -0.0001(9)
C16A 0.0587(13) 0.0737(15) 0.100(2) -0.0249(13) -0.0119(13) 0.0156(12)
C17A 0.0753(18) 0.135(3) 0.133(3) -0.037(2) -0.0329(18) 0.0364(18)
C18A 0.0535(14) 0.0754(16) 0.128(3) -0.0223(16) 0.0083(15) -0.0040(12)
C19A 0.090(2) 0.127(3) 0.164(3) -0.017(3) 0.058(2) -0.020(2)
C21A 0.171(3) 0.112(3) 0.090(2) -0.0299(19) -0.006(2) 0.044(2)
C20 0.131(12) 0.25(3) 0.148(9) 0.008(10) 0.024(7) -0.096(14)
C20A 0.163(10) 0.22(2) 0.099(6) -0.017(7) 0.066(6) -0.011(11)
O1B 0.1234(16) 0.0994(14) 0.0907(14) -0.0221(11) -0.0009(12) 0.0294(12)
O2B 0.0770(11) 0.1043(14) 0.0858(12) 0.0151(10) 0.0009(9) 0.0155(10)
O3B 0.0447(9) 0.155(2) 0.173(2) 0.0063(16) 0.0049(12) -0.0028(11)
O4B 0.0560(10) 0.1244(16) 0.1093(15) 0.0100(12) -0.0181(10) -0.0119(10)
O5B 0.148(2) 0.1348(19) 0.0815(14) 0.0239(13) -0.0091(13) 0.0190(16)
N1B 0.0483(9) 0.0663(11) 0.0732(12) -0.0074(9) -0.0049(8) -0.0060(8)
N2B 0.0463(9) 0.0615(10) 0.0732(11) -0.0017(8) -0.0043(8) 0.0015(8)
C1B 0.0851(17) 0.0796(16) 0.0738(16) -0.0082(13) 0.0030(13) -0.0015(14)
C2B 0.132(3) 0.110(2) 0.0739(18) -0.0170(17) 0.0090(18) 0.011(2)
C3B 0.136(3) 0.123(3) 0.0635(16) -0.0032(17) 0.0046(17) -0.003(2)
C4B 0.0915(18) 0.0957(19) 0.0708(16) 0.0081(15) -0.0001(14) -0.0067(15)
C5B 0.0688(14) 0.0808(16) 0.0666(14) -0.0015(11) 0.0017(11) -0.0092(12)
C6B 0.0581(12) 0.0684(13) 0.0649(13) -0.0061(11) 0.0001(10) -0.0124(10)
C7B 0.0528(11) 0.0659(13) 0.0708(14) -0.0114(11) -0.0039(10) -0.0069(10)
C8B 0.0490(11) 0.0582(12) 0.0688(13) -0.0075(10) -0.0050(9) -0.0047(9)
C9B 0.0468(11) 0.0829(16) 0.0824(16) -0.0044(12) -0.0073(10) -0.0052(11)
C10B 0.0551(13) 0.1040(19) 0.0834(17) -0.0066(14) 0.0098(12) -0.0070(13)
C11B 0.0682(15) 0.106(2) 0.0701(15) -0.0008(13) -0.0010(12) -0.0085(14)
C12B 0.0545(12) 0.0898(17) 0.0736(15) -0.0011(12) -0.0087(11) -0.0036(11)
C13B 0.0473(11) 0.0570(12) 0.0700(13) -0.0037(9) -0.0055(9) -0.0033(9)
C14B 0.0522(11) 0.0529(12) 0.0806(14) 0.0045(10) -0.0093(10) -0.0010(9)
C15B 0.0461(11) 0.0584(12) 0.0967(18) 0.0144(11) -0.0005(11) 0.0029(9)
C16B 0.0647(14) 0.0683(15) 0.0980(19) 0.0252(13) 0.0093(13) 0.0108(12)
C17B 0.0826(19) 0.120(2) 0.123(3) 0.038(2) 0.0277(18) 0.0237(17)
C18B 0.0532(13) 0.0722(15) 0.115(2) 0.0128(14) -0.0034(13) -0.0023(11)
C19B 0.0774(19) 0.125(3) 0.143(3) 0.006(2) -0.046(2) -0.0210(18)
C20B 0.134(3) 0.199(4) 0.130(3) 0.014(3) -0.046(3) -0.069(3)
C21B 0.167(4) 0.118(3) 0.118(3) 0.027(2) -0.008(3) 0.035(3)

loop_
_atom_type_symbol
_atom_type_description
_atom_type_scat_dispersion_real
_atom_type_scat_dispersion_imag
_atom_type_scat_source
C C 0.0033 0.0016 'International Tables Vol C Tables 4.2.6.8 and 6.1.1.4'
H H 0.0000 0.0000 'International Tables Vol C Tables 4.2.6.8 and 6.1.1.4'
N N 0.0061 0.0033 'International Tables Vol C Tables 4.2.6.8 and 6.1.1.4'
O O 0.0106 0.0060 'International Tables Vol C Tables 4.2.6.8 and 6.1.1.4'

loop_
_geom_angle_atom_site_label_1
_geom_angle_atom_site_label_2
_geom_angle_atom_site_label_3
_geom_angle
_geom_angle_site_symmetry_1
_geom_angle_site_symmetry_3
_geom_angle_publ_flag
C1A O1A H1A 109.5 . . ?
C18A O4A C19A 115.5(3) . . ?
C4A O5A C21A 117.3(2) . . ?
C7A N1A C8A 118.18(17) . . ?
C13A N2A H2A 116.6 . . ?
C14A N2A H2A 116.6 . . ?
C14A N2A C13A 126.75(19) . . ?
O1A C1A C2A 118.6(2) . . ?
O1A C1A C6A 122.0(2) . . ?
C2A C1A C6A 119.4(2) . . ?
C1A C2A H2AA 119.7 . . ?
C3A C2A C1A 120.6(2) . . ?
C3A C2A H2AA 119.7 . . ?
C2A C3A H3A 119.5 . . ?
C2A C3A C4A 121.0(2) . . ?
C4A C3A H3A 119.5 . . ?
O5A C4A C3A 115.7(2) . . ?
C5A C4A O5A 124.8(2) . . ?
C5A C4A C3A 119.5(2) . . ?
C4A C5A H5A 119.8 . . ?
C4A C5A C6A 120.4(2) . . ?
C6A C5A H5A 119.8 . . ?
C1A C6A C5A 119.1(2) . . ?
C1A C6A C7A 122.6(2) . . ?
C5A C6A C7A 118.25(19) . . ?
N1A C7A C6A 123.4(2) . . ?
N1A C7A H7A 118.3 . . ?
C6A C7A H7A 118.3 . . ?
C9A C8A N1A 122.60(18) . . ?
C9A C8A C13A 119.43(19) . . ?
C13A C8A N1A 117.93(17) . . ?
C8A C9A H9A 119.8 . . ?
C10A C9A C8A 120.4(2) . . ?
C10A C9A H9A 119.8 . . ?
C9A C10A H10A 120.1 . . ?
C11A C10A C9A 119.8(2) . . ?
C11A C10A H10A 120.1 . . ?
C10A C11A H11A 119.6 . . ?
C12A C11A C10A 120.8(2) . . ?
C12A C11A H11A 119.6 . . ?
C11A C12A H12A 119.8 . . ?
C11A C12A C13A 120.3(2) . . ?
C13A C12A H12A 119.8 . . ?
C8A C13A N2A 118.17(18) . . ?
C12A C13A N2A 122.58(18) . . ?
C12A C13A C8A 119.24(18) . . ?
N2A C14A H14A 117.2 . . ?
N2A C14A C15A 125.6(2) . . ?
C15A C14A H14A 117.2 . . ?
C14A C15A C16A 121.1(2) . . ?
C14A C15A C18A 117.4(3) . . ?
C16A C15A C18A 121.5(2) . . ?
O2A C16A C15A 120.3(2) . . ?
O2A C16A C17A 117.3(3) . . ?
C15A C16A C17A 122.4(3) . . ?
C16A C17A H17A 109.5 . . ?
C16A C17A H17B 109.5 . . ?
C16A C17A H17C 109.5 . . ?
H17A C17A H17B 109.5 . . ?
H17A C17A H17C 109.5 . . ?
H17B C17A H17C 109.5 . . ?
O3A C18A O4A 121.3(3) . . ?
O3A C18A C15A 125.9(3) . . ?
O4A C18A C15A 112.8(2) . . ?
O4A C19A H19A 110.5 . . ?
O4A C19A H19B 110.5 . . ?
O4A C19A H19C 110.3 . . ?
O4A C19A H19D 110.3 . . ?
H19A C19A H19B 108.7 . . ?
H19C C19A H19D 108.6 . . ?
C20 C19A O4A 106.1(10) . . ?
C20 C19A H19A 110.5 . . ?
C20 C19A H19B 110.5 . . ?
C20A C19A O4A 106.9(8) . . ?
C20A C19A H19C 110.3 . . ?
C20A C19A H19D 110.3 . . ?
O5A C21A H21A 109.5 . . ?
O5A C21A H21B 109.5 . . ?
O5A C21A H21C 109.5 . . ?
H21A C21A H21B 109.5 . . ?
H21A C21A H21C 109.5 . . ?
H21B C21A H21C 109.5 . . ?
C19A C20 H20A 109.5 . . ?
C19A C20 H20B 109.5 . . ?
C19A C20 H20C 109.5 . . ?
H20A C20 H20B 109.5 . . ?
H20A C20 H20C 109.5 . . ?
H20B C20 H20C 109.5 . . ?
C19A C20A H20D 109.5 . . ?
C19A C20A H20E 109.5 . . ?
C19A C20A H20F 109.5 . . ?
H20D C20A H20E 109.5 . . ?
H20D C20A H20F 109.5 . . ?
H20E C20A H20F 109.5 . . ?
C1B O1B H1B 109.5 . . ?
C18B O4B C19B 116.4(2) . . ?
C4B O5B C21B 117.0(3) . . ?
C7B N1B C8B 118.62(18) . . ?
C13B N2B H2B 117.0 . . ?
C14B N2B H2B 117.0 . . ?
C14B N2B C13B 125.9(2) . . ?
O1B C1B C2B 118.4(2) . . ?
O1B C1B C6B 122.4(2) . . ?
C6B C1B C2B 119.1(3) . . ?
C1B C2B H2BA 119.9 . . ?
C3B C2B C1B 120.2(3) . . ?
C3B C2B H2BA 119.9 . . ?
C2B C3B H3B 119.3 . . ?
C2B C3B C4B 121.4(3) . . ?
C4B C3B H3B 119.3 . . ?
C3B C4B O5B 115.6(3) . . ?
C5B C4B O5B 125.2(3) . . ?
C5B C4B C3B 119.2(3) . . ?
C4B C5B H5B 119.6 . . ?
C4B C5B C6B 120.8(2) . . ?
C6B C5B H5B 119.6 . . ?
C1B C6B C5B 119.2(2) . . ?
C1B C6B C7B 122.3(2) . . ?
C5B C6B C7B 118.5(2) . . ?
N1B C7B C6B 123.6(2) . . ?
N1B C7B H7B 118.2 . . ?
C6B C7B H7B 118.2 . . ?
C9B C8B N1B 122.20(18) . . ?
C9B C8B C13B 119.1(2) . . ?
C13B C8B N1B 118.61(18) . . ?
C8B C9B H9B 119.6 . . ?
C10B C9B C8B 120.7(2) . . ?
C10B C9B H9B 119.6 . . ?
C9B C10B H10B 120.2 . . ?
C11B C10B C9B 119.7(2) . . ?
C11B C10B H10B 120.2 . . ?
C10B C11B H11B 119.7 . . ?
C12B C11B C10B 120.5(2) . . ?
C12B C11B H11B 119.7 . . ?
C11B C12B H12B 119.7 . . ?
C11B C12B C13B 120.6(2) . . ?
C13B C12B H12B 119.7 . . ?
C8B C13B N2B 118.31(19) . . ?
C12B C13B N2B 122.34(18) . . ?
C12B C13B C8B 119.33(19) . . ?
N2B C14B H14B 116.9 . . ?
N2B C14B C15B 126.3(2) . . ?
C15B C14B H14B 116.9 . . ?
C14B C15B C16B 120.8(2) . . ?
C14B C15B C18B 117.4(2) . . ?
C16B C15B C18B 121.9(2) . . ?
O2B C16B C15B 120.1(2) . . ?
O2B C16B C17B 118.0(3) . . ?
C15B C16B C17B 121.9(3) . . ?
C16B C17B H17D 109.5 . . ?
C16B C17B H17E 109.5 . . ?
C16B C17B H17F 109.5 . . ?
H17D C17B H17E 109.5 . . ?
H17D C17B H17F 109.5 . . ?
H17E C17B H17F 109.5 . . ?
O3B C18B O4B 121.9(3) . . ?
O3B C18B C15B 126.2(3) . . ?
O4B C18B C15B 112.0(2) . . ?
O4B C19B H19E 110.4 . . ?
O4B C19B H19F 110.4 . . ?
O4B C19B C20B 106.7(3) . . ?
H19E C19B H19F 108.6 . . ?
C20B C19B H19E 110.4 . . ?
C20B C19B H19F 110.4 . . ?
C19B C20B H20G 109.5 . . ?
C19B C20B H20H 109.5 . . ?
C19B C20B H20I 109.5 . . ?
H20G C20B H20H 109.5 . . ?
H20G C20B H20I 109.5 . . ?
H20H C20B H20I 109.5 . . ?
O5B C21B H21D 109.5 . . ?
O5B C21B H21E 109.5 . . ?
O5B C21B H21F 109.5 . . ?
H21D C21B H21E 109.5 . . ?
H21D C21B H21F 109.5 . . ?
H21E C21B H21F 109.5 . . ?

loop_
_geom_bond_atom_site_label_1
_geom_bond_atom_site_label_2
_geom_bond_distance
_geom_bond_site_symmetry_2
_geom_bond_publ_flag
O1A H1A 0.8200 . ?
O1A C1A 1.359(3) . ?
O2A C16A 1.241(3) . ?
O3A C18A 1.204(3) . ?
O4A C18A 1.319(4) . ?
O4A C19A 1.462(3) . ?
O5A C4A 1.370(3) . ?
O5A C21A 1.413(4) . ?
N1A C7A 1.284(3) . ?
N1A C8A 1.420(3) . ?
N2A H2A 0.8600 . ?
N2A C13A 1.406(2) . ?
N2A C14A 1.327(2) . ?
C1A C2A 1.384(3) . ?
C1A C6A 1.391(3) . ?
C2A H2AA 0.9300 . ?
C2A C3A 1.360(4) . ?
C3A H3A 0.9300 . ?
C3A C4A 1.381(3) . ?
C4A C5A 1.367(3) . ?
C5A H5A 0.9300 . ?
C5A C6A 1.408(3) . ?
C6A C7A 1.440(3) . ?
C7A H7A 0.9300 . ?
C8A C9A 1.389(3) . ?
C8A C13A 1.395(3) . ?
C9A H9A 0.9300 . ?
C9A C10A 1.377(3) . ?
C10A H10A 0.9300 . ?
C10A C11A 1.371(3) . ?
C11A H11A 0.9300 . ?
C11A C12A 1.369(3) . ?
C12A H12A 0.9300 . ?
C12A C13A 1.389(3) . ?
C14A H14A 0.9300 . ?
C14A C15A 1.380(3) . ?
C15A C16A 1.432(4) . ?
C15A C18A 1.466(3) . ?
C16A C17A 1.506(3) . ?
C17A H17A 0.9600 . ?
C17A H17B 0.9600 . ?
C17A H17C 0.9600 . ?
C19A H19A 0.9700 . ?
C19A H19B 0.9700 . ?
C19A H19C 0.9700 . ?
C19A H19D 0.9700 . ?
C19A C20 1.427(13) . ?
C19A C20A 1.434(12) . ?
C21A H21A 0.9600 . ?
C21A H21B 0.9600 . ?
C21A H21C 0.9600 . ?
C20 H20A 0.9600 . ?
C20 H20B 0.9600 . ?
C20 H20C 0.9600 . ?
C20A H20D 0.9600 . ?
C20A H20E 0.9600 . ?
C20A H20F 0.9600 . ?
O1B H1B 0.8200 . ?
O1B C1B 1.356(3) . ?
O2B C16B 1.241(3) . ?
O3B C18B 1.196(3) . ?
O4B C18B 1.329(3) . ?
O4B C19B 1.451(3) . ?
O5B C4B 1.376(3) . ?
O5B C21B 1.403(4) . ?
N1B C7B 1.287(3) . ?
N1B C8B 1.419(3) . ?
N2B H2B 0.8600 . ?
N2B C13B 1.403(3) . ?
N2B C14B 1.328(2) . ?
C1B C2B 1.389(4) . ?
C1B C6B 1.386(3) . ?
C2B H2BA 0.9300 . ?
C2B C3B 1.365(4) . ?
C3B H3B 0.9300 . ?
C3B C4B 1.369(4) . ?
C4B C5B 1.365(3) . ?
C5B H5B 0.9300 . ?
C5B C6B 1.404(3) . ?
C6B C7B 1.445(3) . ?
C7B H7B 0.9300 . ?
C8B C9B 1.385(3) . ?
C8B C13B 1.397(3) . ?
C9B H9B 0.9300 . ?
C9B C10B 1.382(3) . ?
C10B H10B 0.9300 . ?
C10B C11B 1.371(3) . ?
C11B H11B 0.9300 . ?
C11B C12B 1.368(3) . ?
C12B H12B 0.9300 . ?
C12B C13B 1.387(3) . ?
C14B H14B 0.9300 . ?
C14B C15B 1.376(3) . ?
C15B C16B 1.440(4) . ?
C15B C18B 1.464(3) . ?
C16B C17B 1.510(3) . ?
C17B H17D 0.9600 . ?
C17B H17E 0.9600 . ?
C17B H17F 0.9600 . ?
C19B H19E 0.9700 . ?
C19B H19F 0.9700 . ?
C19B C20B 1.468(5) . ?
C20B H20G 0.9600 . ?
C20B H20H 0.9600 . ?
C20B H20I 0.9600 . ?
C21B H21D 0.9600 . ?
C21B H21E 0.9600 . ?
C21B H21F 0.9600 . ?

loop_
_geom_hbond_atom_site_label_D
_geom_hbond_atom_site_label_H
_geom_hbond_atom_site_label_A
_geom_hbond_distance_DH
_geom_hbond_distance_HA
_geom_hbond_distance_DA
_geom_hbond_angle_DHA
_geom_hbond_site_symmetry_A
O1A H1A N1A 0.82 1.97 2.678(2) 143.3 .
N2A H2A O2A 0.86 1.96 2.613(2) 131.8 .
C5A H5A O2B 0.93 2.44 3.338(3) 162.1 .
C7A H7A O2B 0.93 2.99 3.749(3) 139.9 .
C7A H7A N2B 0.93 3.01 3.743(3) 137.2 .
C9A H9A O3A 0.93 2.39 3.283(3) 160.7 6_556
C11A H11A O5A 0.93 2.64 3.428(3) 143.5 7_575
C17A H17A N1B 0.96 2.84 3.626(3) 139.8 8_755
C21A H21B O1B 0.96 2.63 3.502(4) 151.9 5_676
C20 H20C O5B 0.96 2.96 3.80(3) 146.1 7_575
O1B H1B N1B 0.82 1.97 2.676(3) 144.2 .
N2B H2B O2B 0.86 1.97 2.617(3) 130.7 .
C5B H5B O2A 0.93 2.46 3.348(3) 161.0 .
C7B H7B O2A 0.93 2.84 3.635(3) 143.6 .
C7B H7B N2A 0.93 2.97 3.751(3) 142.0 .
C9B H9B O3B 0.93 2.31 3.146(3) 149.3 6_656
C12B H12B O1A 0.93 3.08 3.941(3) 154.8 3_655
C14B H14B O1A 0.93 3.19 3.812(3) 126.3 3_655
C17B H17D O4A 0.96 3.05 3.954(4) 158.2 6_556
C17B H17E N2A 0.96 3.11 3.775(3) 127.4 3_655
C19B H19E O2A 0.97 2.77 3.548(4) 138.2 3_655
C20B H20G O5A 0.96 3.04 3.731(5) 130.1 7_575
C20B H20H O1A 0.96 2.65 3.498(4) 148.2 3_655

loop_
_geom_torsion_atom_site_label_1
_geom_torsion_atom_site_label_2
_geom_torsion_atom_site_label_3
_geom_torsion_atom_site_label_4
_geom_torsion
_geom_torsion_site_symmetry_1
_geom_torsion_site_symmetry_2
_geom_torsion_site_symmetry_3
_geom_torsion_site_symmetry_4
_geom_torsion_publ_flag
O1A C1A C2A C3A 178.9(3) . . . . ?
O1A C1A C6A C5A -179.1(2) . . . . ?
O1A C1A C6A C7A 0.2(3) . . . . ?
O5A C4A C5A C6A 178.7(2) . . . . ?
N1A C8A C9A C10A -179.2(2) . . . . ?
N1A C8A C13A N2A -1.8(3) . . . . ?
N1A C8A C13A C12A 178.49(19) . . . . ?
N2A C14A C15A C16A -0.3(3) . . . . ?
N2A C14A C15A C18A 179.3(2) . . . . ?
C1A C2A C3A C4A 0.2(4) . . . . ?
C1A C6A C7A N1A -7.5(3) . . . . ?
C2A C1A C6A C5A 1.0(3) . . . . ?
C2A C1A C6A C7A -179.8(2) . . . . ?
C2A C3A C4A O5A -178.9(3) . . . . ?
C2A C3A C4A C5A 0.9(4) . . . . ?
C3A C4A C5A C6A -1.1(4) . . . . ?
C4A C5A C6A C1A 0.1(3) . . . . ?
C4A C5A C6A C7A -179.1(2) . . . . ?
C5A C6A C7A N1A 171.74(19) . . . . ?
C6A C1A C2A C3A -1.1(4) . . . . ?
C7A N1A C8A C9A -43.1(3) . . . . ?
C7A N1A C8A C13A 139.07(19) . . . . ?
C8A N1A C7A C6A 177.72(18) . . . . ?
C8A C9A C10A C11A 1.0(4) . . . . ?
C9A C8A C13A N2A -179.72(18) . . . . ?
C9A C8A C13A C12A 0.6(3) . . . . ?
C9A C10A C11A C12A 0.3(4) . . . . ?
C10A C11A C12A C13A -1.1(4) . . . . ?
C11A C12A C13A N2A -179.0(2) . . . . ?
C11A C12A C13A C8A 0.7(3) . . . . ?
C13A N2A C14A C15A -178.6(2) . . . . ?
C13A C8A C9A C10A -1.4(3) . . . . ?
C14A N2A C13A C8A -171.44(19) . . . . ?
C14A N2A C13A C12A 8.3(3) . . . . ?
C14A C15A C16A O2A -4.1(3) . . . . ?
C14A C15A C16A C17A 175.4(2) . . . . ?
C14A C15A C18A O3A 167.9(3) . . . . ?
C14A C15A C18A O4A -12.2(3) . . . . ?
C16A C15A C18A O3A -12.5(4) . . . . ?
C16A C15A C18A O4A 167.3(2) . . . . ?
C18A O4A C19A C20 -170.7(18) . . . . ?
C18A O4A C19A C20A 159.8(14) . . . . ?
C18A C15A C16A O2A 176.4(2) . . . . ?
C18A C15A C16A C17A -4.2(4) . . . . ?
C19A O4A C18A O3A 2.5(4) . . . . ?
C19A O4A C18A C15A -177.4(2) . . . . ?
C21A O5A C4A C3A 174.1(3) . . . . ?
C21A O5A C4A C5A -5.6(4) . . . . ?
O1B C1B C2B C3B 178.4(3) . . . . ?
O1B C1B C6B C5B -178.3(2) . . . . ?
O1B C1B C6B C7B 3.3(4) . . . . ?
O5B C4B C5B C6B 179.2(2) . . . . ?
N1B C8B C9B C10B -177.4(2) . . . . ?
N1B C8B C13B N2B -5.1(3) . . . . ?
N1B C8B C13B C12B 176.15(19) . . . . ?
N2B C14B C15B C16B -1.3(3) . . . . ?
N2B C14B C15B C18B 179.5(2) . . . . ?
C1B C2B C3B C4B 0.2(5) . . . . ?
C1B C6B C7B N1B -7.7(3) . . . . ?
C2B C1B C6B C5B 1.6(4) . . . . ?
C2B C1B C6B C7B -176.7(2) . . . . ?
C2B C3B C4B O5B -179.1(3) . . . . ?
C2B C3B C4B C5B 1.1(5) . . . . ?
C3B C4B C5B C6B -1.1(4) . . . . ?
C4B C5B C6B C1B -0.3(3) . . . . ?
C4B C5B C6B C7B 178.1(2) . . . . ?
C5B C6B C7B N1B 173.9(2) . . . . ?
C6B C1B C2B C3B -1.6(5) . . . . ?
C7B N1B C8B C9B -40.6(3) . . . . ?
C7B N1B C8B C13B 142.5(2) . . . . ?
C8B N1B C7B C6B 172.36(19) . . . . ?
C8B C9B C10B C11B 1.1(4) . . . . ?
C9B C8B C13B N2B 177.91(19) . . . . ?
C9B C8B C13B C12B -0.8(3) . . . . ?
C9B C10B C11B C12B -0.2(4) . . . . ?
C10B C11B C12B C13B -1.3(4) . . . . ?
C11B C12B C13B N2B -176.9(2) . . . . ?
C11B C12B C13B C8B 1.7(3) . . . . ?
C13B N2B C14B C15B -178.8(2) . . . . ?
C13B C8B C9B C10B -0.6(3) . . . . ?
C14B N2B C13B C8B -164.14(19) . . . . ?
C14B N2B C13B C12B 14.6(3) . . . . ?
C14B C15B C16B O2B -4.5(3) . . . . ?
C14B C15B C16B C17B 174.6(2) . . . . ?
C14B C15B C18B O3B 179.8(3) . . . . ?
C14B C15B C18B O4B 0.1(3) . . . . ?
C16B C15B C18B O3B 0.6(4) . . . . ?
C16B C15B C18B O4B -179.1(2) . . . . ?
C18B O4B C19B C20B -178.2(3) . . . . ?
C18B C15B C16B O2B 174.7(2) . . . . ?
C18B C15B C16B C17B -6.2(3) . . . . ?
C19B O4B C18B O3B 3.8(4) . . . . ?
C19B O4B C18B C15B -176.5(2) . . . . ?
C21B O5B C4B C3B -179.8(3) . . . . ?
C21B O5B C4B C5B 0.0(5) . . . . ?
